data_4340070
loop_
_publ_author_name
'Barrett, Brittany J.'
'Iluc, Vlad M.'

_publ_section_title
;
 Coordination of a Hemilabile Pincer Ligand with an Olefinic Backbone to
 Mid-to-Late Transition Metals.
;
_journal_issue 14
_journal_name_full 'Inorganic chemistry'
_journal_page_first 7248
_journal_page_last 7259
_journal_paper_doi 10.1021/ic500549z
_journal_volume 53
_journal_year 2014
_chemical_formula_sum 'C26 H38 Br2 Fe P2'
_chemical_formula_weight 628.17
_chemical_name_systematic
; 
 ? 
;
_space_group_IT_number 14
_symmetry_cell_setting monoclinic
_symmetry_space_group_name_Hall '-P 2yn'
_symmetry_space_group_name_H-M 'P 1 21/n 1'
_atom_sites_solution_hydrogens geom
_atom_sites_solution_primary direct
_atom_sites_solution_secondary difmap
_audit_creation_method SHELXL-97
_cell_angle_alpha 90.00
_cell_angle_beta 107.936(2)
_cell_angle_gamma 90.00
_cell_formula_units_Z 4
_cell_length_a 15.9893(19)
_cell_length_b 11.1028(13)
_cell_length_c 16.3823(19)
_cell_measurement_temperature 120(2)
_cell_volume 2766.9(6)
_computing_structure_refinement 'SHELXL-97 (Sheldrick, 1997)'
_computing_structure_solution 'SHELXS-97 (Sheldrick, 1990)'
_diffrn_ambient_temperature 120(2)
_diffrn_measured_fraction_theta_full 1.000
_diffrn_measured_fraction_theta_max 0.994
_diffrn_radiation_monochromator graphite
_diffrn_radiation_source 'fine-focus sealed tube'
_diffrn_radiation_type MoK\a
_diffrn_radiation_wavelength 0.71073
_diffrn_reflns_av_R_equivalents 0.0880
_diffrn_reflns_av_sigmaI/netI 0.0689
_diffrn_reflns_limit_h_max 19
_diffrn_reflns_limit_h_min -20
_diffrn_reflns_limit_k_max 13
_diffrn_reflns_limit_k_min -13
_diffrn_reflns_limit_l_max 20
_diffrn_reflns_limit_l_min -20
_diffrn_reflns_number 26462
_diffrn_reflns_theta_full 25.00
_diffrn_reflns_theta_max 26.55
_diffrn_reflns_theta_min 2.14
_exptl_absorpt_coefficient_mu 3.561
_exptl_absorpt_correction_T_max 0.9332
_exptl_absorpt_correction_T_min 0.8867
_exptl_absorpt_correction_type multi-scan
_exptl_absorpt_process_details 'Bruker AXS area detector scaling and absorption correction'
_exptl_crystal_density_diffrn 1.508
_exptl_crystal_density_method 'not measured'
_exptl_crystal_F_000 1280
_exptl_crystal_size_max 0.03
_exptl_crystal_size_mid 0.02
_exptl_crystal_size_min 0.02
_refine_diff_density_max 0.780
_refine_diff_density_min -0.967
_refine_diff_density_rms 0.114
_refine_ls_extinction_method none
_refine_ls_goodness_of_fit_ref 1.085
_refine_ls_hydrogen_treatment constr
_refine_ls_matrix_type full
_refine_ls_number_parameters 288
_refine_ls_number_reflns 5729
_refine_ls_number_restraints 0
_refine_ls_restrained_S_all 1.085
_refine_ls_R_factor_all 0.0799
_refine_ls_R_factor_gt 0.0445
_refine_ls_shift/su_max 0.001
_refine_ls_shift/su_mean 0.000
_refine_ls_structure_factor_coef Fsqd
_refine_ls_weighting_details 'calc w=1/[\s^2^(Fo^2^)+(0.0405P)^2^+3.2693P] where P=(Fo^2^+2Fc^2^)/3'
_refine_ls_weighting_scheme calc
_refine_ls_wR_factor_gt 0.0973
_refine_ls_wR_factor_ref 0.1068
_reflns_number_gt 4035
_reflns_number_total 5729
_reflns_threshold_expression >2sigma(I)
_cod_data_source_file ic500549z_si_002.cif
_cod_data_source_block bb1c18
_cod_depositor_comments 'Adding full bibliography for 4340069--4340078.cif.'
_cod_original_sg_symbol_H-M P2(1)/n
_cod_database_code 4340070

loop_
_symmetry_equiv_pos_as_xyz
'x, y, z'
'-x+1/2, y+1/2, -z+1/2'
'-x, -y, -z'
'x-1/2, -y-1/2, z-1/2'

loop_
_atom_site_label
_atom_site_type_symbol
_atom_site_fract_x
_atom_site_fract_y
_atom_site_fract_z
_atom_site_U_iso_or_equiv
_atom_site_adp_type
_atom_site_occupancy
_atom_site_symmetry_multiplicity
_atom_site_calc_flag
_atom_site_refinement_flags
C1 C 0.8699(3) 1.0229(4) -0.0238(3) 0.0175(10) Uani 1 1 d .
H1 H 0.8795 0.9518 0.0102 0.021 Uiso 1 1 calc R
Br1 Br 0.88790(3) 0.75117(4) 0.12870(3) 0.02571(14) Uani 1 1 d .
P1 P 0.75986(7) 1.06369(10) 0.10490(8) 0.0160(3) Uani 1 1 d .
Br2 Br 0.61526(3) 0.79331(4) 0.08581(3) 0.02614(14) Uani 1 1 d .
P2 P 0.72019(7) 0.78679(10) -0.09744(8) 0.0173(3) Uani 1 1 d .
C2 C 0.8487(3) 1.0112(4) -0.1079(3) 0.0183(10) Uani 1 1 d .
H2 H 0.8284 1.0810 -0.1417 0.022 Uiso 1 1 calc R
Fe Fe 0.74932(4) 0.84674(5) 0.05739(4) 0.01743(16) Uani 1 1 d .
C11 C 0.8394(3) 1.1679(4) 0.0834(3) 0.0171(10) Uani 1 1 d .
C12 C 0.8796(3) 1.1408(4) 0.0207(3) 0.0174(10) Uani 1 1 d .
C13 C 0.9334(3) 1.2274(4) -0.0006(3) 0.0214(11) Uani 1 1 d .
H13 H 0.9614 1.2091 -0.0426 0.026 Uiso 1 1 calc R
C14 C 0.9460(3) 1.3388(4) 0.0386(3) 0.0240(11) Uani 1 1 d .
H14 H 0.9818 1.3970 0.0227 0.029 Uiso 1 1 calc R
C15 C 0.9073(3) 1.3663(4) 0.1006(3) 0.0238(11) Uani 1 1 d .
H15 H 0.9161 1.4431 0.1275 0.029 Uiso 1 1 calc R
C16 C 0.8553(3) 1.2808(4) 0.1232(3) 0.0207(10) Uani 1 1 d .
H16 H 0.8297 1.2993 0.1670 0.025 Uiso 1 1 calc R
C21 C 0.8107(3) 0.7887(4) -0.1459(3) 0.0182(10) Uani 1 1 d .
C22 C 0.8542(3) 0.8975(4) -0.1535(3) 0.0187(10) Uani 1 1 d .
C23 C 0.9083(3) 0.9013(4) -0.2054(3) 0.0220(10) Uani 1 1 d .
H23 H 0.9345 0.9756 -0.2128 0.026 Uiso 1 1 calc R
C24 C 0.9251(3) 0.7988(4) -0.2468(3) 0.0262(11) Uani 1 1 d .
H24 H 0.9622 0.8028 -0.2822 0.031 Uiso 1 1 calc R
C31 C 0.7828(3) 1.0768(4) 0.2224(3) 0.0212(10) Uani 1 1 d .
H31 H 0.7822 1.1641 0.2371 0.025 Uiso 1 1 calc R
C32 C 0.6524(3) 1.1400(4) 0.0545(3) 0.0181(10) Uani 1 1 d .
H32 H 0.6052 1.0811 0.0546 0.022 Uiso 1 1 calc R
C33 C 0.7133(3) 1.0124(4) 0.2531(3) 0.0271(11) Uani 1 1 d .
H33A H 0.6547 1.0419 0.2205 0.041 Uiso 1 1 calc R
H33B H 0.7241 1.0286 0.3143 0.041 Uiso 1 1 calc R
H33C H 0.7165 0.9255 0.2441 0.041 Uiso 1 1 calc R
C34 C 0.8738(3) 1.0265(4) 0.2687(3) 0.0266(11) Uani 1 1 d .
H34A H 0.8750 0.9401 0.2567 0.040 Uiso 1 1 calc R
H34B H 0.8871 1.0389 0.3306 0.040 Uiso 1 1 calc R
H34C H 0.9178 1.0681 0.2485 0.040 Uiso 1 1 calc R
C35 C 0.6356(3) 1.2545(4) 0.0995(3) 0.0260(11) Uani 1 1 d .
H35A H 0.6776 1.3170 0.0960 0.039 Uiso 1 1 calc R
H35B H 0.6428 1.2366 0.1599 0.039 Uiso 1 1 calc R
H35C H 0.5756 1.2829 0.0715 0.039 Uiso 1 1 calc R
C36 C 0.6438(3) 1.1673(4) -0.0393(3) 0.0240(11) Uani 1 1 d .
H36A H 0.6627 1.0971 -0.0653 0.036 Uiso 1 1 calc R
H36B H 0.6807 1.2366 -0.0421 0.036 Uiso 1 1 calc R
H36C H 0.5823 1.1858 -0.0706 0.036 Uiso 1 1 calc R
C41 C 0.6808(3) 0.6281(4) -0.1152(3) 0.0233(11) Uani 1 1 d .
H41 H 0.6832 0.6026 -0.1730 0.028 Uiso 1 1 calc R
C42 C 0.6399(3) 0.8812(4) -0.1786(3) 0.0208(10) Uani 1 1 d .
H42 H 0.6682 0.9621 -0.1754 0.025 Uiso 1 1 calc R
C43 C 0.5863(3) 0.6098(4) -0.1134(4) 0.0314(12) Uani 1 1 d .
H43A H 0.5452 0.6435 -0.1657 0.047 Uiso 1 1 calc R
H43B H 0.5787 0.6508 -0.0632 0.047 Uiso 1 1 calc R
H43C H 0.5748 0.5236 -0.1101 0.047 Uiso 1 1 calc R
C44 C 0.7443(3) 0.5470(4) -0.0476(4) 0.0322(13) Uani 1 1 d .
H44A H 0.7294 0.4623 -0.0616 0.048 Uiso 1 1 calc R
H44B H 0.7393 0.5652 0.0092 0.048 Uiso 1 1 calc R
H44C H 0.8048 0.5620 -0.0475 0.048 Uiso 1 1 calc R
C45 C 0.6215(3) 0.8398(5) -0.2717(3) 0.0296(12) Uani 1 1 d .
H45A H 0.5809 0.8963 -0.3101 0.044 Uiso 1 1 calc R
H45B H 0.5951 0.7592 -0.2786 0.044 Uiso 1 1 calc R
H45C H 0.6768 0.8372 -0.2858 0.044 Uiso 1 1 calc R
C46 C 0.5538(3) 0.9034(4) -0.1570(3) 0.0262(11) Uani 1 1 d .
H46A H 0.5236 0.9737 -0.1888 0.039 Uiso 1 1 calc R
H46B H 0.5675 0.9180 -0.0953 0.039 Uiso 1 1 calc R
H46C H 0.5158 0.8325 -0.1731 0.039 Uiso 1 1 calc R
C26 C 0.8311(3) 0.6860(4) -0.1858(3) 0.0221(11) Uani 1 1 d .
H26 H 0.8060 0.6108 -0.1786 0.027 Uiso 1 1 calc R
C25 C 0.8869(3) 0.6918(4) -0.2355(3) 0.0261(11) Uani 1 1 d .
H25 H 0.8990 0.6208 -0.2622 0.031 Uiso 1 1 calc R

loop_
_atom_site_aniso_label
_atom_site_aniso_U_11
_atom_site_aniso_U_22
_atom_site_aniso_U_33
_atom_site_aniso_U_23
_atom_site_aniso_U_13
_atom_site_aniso_U_12
C1 0.013(2) 0.015(2) 0.024(3) 0.0042(19) 0.006(2) 0.0010(17)
Br1 0.0193(2) 0.0227(2) 0.0315(3) 0.0053(2) 0.0027(2) 0.00535(18)
P1 0.0137(6) 0.0122(5) 0.0215(7) 0.0006(5) 0.0047(5) -0.0003(4)
Br2 0.0213(3) 0.0266(3) 0.0316(3) 0.0003(2) 0.0097(2) -0.00585(19)
P2 0.0131(6) 0.0148(6) 0.0229(7) -0.0008(5) 0.0040(5) -0.0017(4)
C2 0.014(2) 0.012(2) 0.029(3) 0.0028(19) 0.007(2) 0.0004(17)
Fe 0.0143(3) 0.0137(3) 0.0230(4) 0.0005(3) 0.0038(3) 0.0001(2)
C11 0.015(2) 0.011(2) 0.022(3) 0.0060(18) 0.0006(19) 0.0011(16)
C12 0.016(2) 0.014(2) 0.020(3) 0.0016(19) 0.0028(19) 0.0002(17)
C13 0.020(2) 0.016(2) 0.029(3) 0.0044(19) 0.008(2) -0.0009(17)
C14 0.021(2) 0.017(2) 0.032(3) 0.006(2) 0.005(2) -0.0052(18)
C15 0.023(3) 0.008(2) 0.036(3) 0.000(2) 0.002(2) -0.0047(18)
C16 0.018(2) 0.017(2) 0.028(3) -0.003(2) 0.008(2) -0.0015(18)
C21 0.014(2) 0.022(2) 0.017(3) 0.0002(19) 0.0012(19) -0.0010(18)
C22 0.014(2) 0.021(2) 0.018(3) -0.0022(19) -0.0004(19) 0.0022(17)
C23 0.022(2) 0.023(2) 0.021(3) 0.001(2) 0.007(2) -0.0028(19)
C24 0.022(3) 0.035(3) 0.023(3) -0.002(2) 0.009(2) -0.003(2)
C31 0.020(2) 0.015(2) 0.029(3) 0.000(2) 0.008(2) -0.0006(18)
C32 0.015(2) 0.015(2) 0.024(3) -0.0047(19) 0.006(2) -0.0025(17)
C33 0.027(3) 0.030(3) 0.026(3) -0.001(2) 0.011(2) -0.004(2)
C34 0.022(3) 0.026(3) 0.026(3) 0.000(2) 0.001(2) -0.001(2)
C35 0.020(2) 0.021(2) 0.035(3) -0.004(2) 0.007(2) 0.0060(19)
C36 0.018(2) 0.022(2) 0.030(3) 0.002(2) 0.004(2) 0.0017(19)
C41 0.017(2) 0.022(2) 0.030(3) -0.004(2) 0.006(2) -0.0085(19)
C42 0.015(2) 0.019(2) 0.026(3) 0.002(2) 0.003(2) -0.0007(18)
C43 0.028(3) 0.024(3) 0.044(4) -0.009(2) 0.014(3) -0.013(2)
C44 0.032(3) 0.019(3) 0.042(4) 0.001(2) 0.006(3) -0.003(2)
C45 0.023(3) 0.035(3) 0.028(3) 0.001(2) 0.005(2) 0.002(2)
C46 0.018(2) 0.021(2) 0.038(3) 0.005(2) 0.007(2) 0.0041(19)
C26 0.020(2) 0.017(2) 0.028(3) -0.004(2) 0.006(2) -0.0023(18)
C25 0.018(2) 0.028(3) 0.032(3) -0.013(2) 0.007(2) 0.000(2)

loop_
_atom_type_symbol
_atom_type_description
_atom_type_scat_dispersion_real
_atom_type_scat_dispersion_imag
_atom_type_scat_source
C C 0.0033 0.0016 'International Tables Vol C Tables 4.2.6.8 and 6.1.1.4'
H H 0.0000 0.0000 'International Tables Vol C Tables 4.2.6.8 and 6.1.1.4'
P P 0.1023 0.0942 'International Tables Vol C Tables 4.2.6.8 and 6.1.1.4'
Fe Fe 0.3463 0.8444 'International Tables Vol C Tables 4.2.6.8 and 6.1.1.4'
Br Br -0.2901 2.4595 'International Tables Vol C Tables 4.2.6.8 and 6.1.1.4'

loop_
_geom_angle_atom_site_label_1
_geom_angle_atom_site_label_2
_geom_angle_atom_site_label_3
_geom_angle
C2 C1 C12 123.6(4)
C2 C1 H1 118.2
C12 C1 H1 118.2
C11 P1 C31 102.9(2)
C11 P1 C32 103.15(19)
C31 P1 C32 106.6(2)
C11 P1 Fe 121.89(15)
C31 P1 Fe 111.66(14)
C32 P1 Fe 109.42(14)
C21 P2 C42 98.4(2)
C21 P2 C41 102.4(2)
C42 P2 C41 107.2(2)
C21 P2 Fe 120.06(15)
C42 P2 Fe 116.29(15)
C41 P2 Fe 110.81(17)
C1 C2 C22 125.0(4)
C1 C2 H2 117.5
C22 C2 H2 117.5
Br2 Fe Br1 122.62(3)
Br2 Fe P1 98.91(4)
Br1 Fe P1 107.88(4)
Br2 Fe P2 103.30(4)
Br1 Fe P2 103.22(4)
P1 Fe P2 122.45(5)
C16 C11 C12 118.4(4)
C16 C11 P1 120.9(3)
C12 C11 P1 120.5(3)
C11 C12 C13 119.3(4)
C11 C12 C1 123.2(4)
C13 C12 C1 117.5(4)
C14 C13 C12 120.8(4)
C14 C13 H13 119.6
C12 C13 H13 119.6
C15 C14 C13 120.5(4)
C15 C14 H14 119.7
C13 C14 H14 119.7
C14 C15 C16 119.3(4)
C14 C15 H15 120.4
C16 C15 H15 120.4
C15 C16 C11 121.7(4)
C15 C16 H16 119.1
C11 C16 H16 119.1
C26 C21 C22 117.4(4)
C26 C21 P2 121.1(3)
C22 C21 P2 121.1(3)
C23 C22 C21 119.7(4)
C23 C22 C2 115.4(4)
C21 C22 C2 124.9(4)
C22 C23 C24 121.6(4)
C22 C23 H23 119.2
C24 C23 H23 119.2
C25 C24 C23 118.7(4)
C25 C24 H24 120.6
C23 C24 H24 120.6
C34 C31 C33 110.1(4)
C34 C31 P1 110.0(3)
C33 C31 P1 111.9(3)
C34 C31 H31 108.2
C33 C31 H31 108.2
P1 C31 H31 108.2
C36 C32 C35 110.1(4)
C36 C32 P1 108.7(3)
C35 C32 P1 116.0(3)
C36 C32 H32 107.2
C35 C32 H32 107.2
P1 C32 H32 107.2
C31 C33 H33A 109.5
C31 C33 H33B 109.5
H33A C33 H33B 109.5
C31 C33 H33C 109.5
H33A C33 H33C 109.5
H33B C33 H33C 109.5
C31 C34 H34A 109.5
C31 C34 H34B 109.5
H34A C34 H34B 109.5
C31 C34 H34C 109.5
H34A C34 H34C 109.5
H34B C34 H34C 109.5
C32 C35 H35A 109.5
C32 C35 H35B 109.5
H35A C35 H35B 109.5
C32 C35 H35C 109.5
H35A C35 H35C 109.5
H35B C35 H35C 109.5
C32 C36 H36A 109.5
C32 C36 H36B 109.5
H36A C36 H36B 109.5
C32 C36 H36C 109.5
H36A C36 H36C 109.5
H36B C36 H36C 109.5
C43 C41 C44 110.1(4)
C43 C41 P2 114.2(3)
C44 C41 P2 108.9(3)
C43 C41 H41 107.8
C44 C41 H41 107.8
P2 C41 H41 107.8
C45 C42 C46 111.5(4)
C45 C42 P2 114.9(3)
C46 C42 P2 113.2(3)
C45 C42 H42 105.5
C46 C42 H42 105.5
P2 C42 H42 105.5
C41 C43 H43A 109.5
C41 C43 H43B 109.5
H43A C43 H43B 109.5
C41 C43 H43C 109.5
H43A C43 H43C 109.5
H43B C43 H43C 109.5
C41 C44 H44A 109.5
C41 C44 H44B 109.5
H44A C44 H44B 109.5
C41 C44 H44C 109.5
H44A C44 H44C 109.5
H44B C44 H44C 109.5
C42 C45 H45A 109.5
C42 C45 H45B 109.5
H45A C45 H45B 109.5
C42 C45 H45C 109.5
H45A C45 H45C 109.5
H45B C45 H45C 109.5
C42 C46 H46A 109.5
C42 C46 H46B 109.5
H46A C46 H46B 109.5
C42 C46 H46C 109.5
H46A C46 H46C 109.5
H46B C46 H46C 109.5
C25 C26 C21 121.5(4)
C25 C26 H26 119.2
C21 C26 H26 119.2
C24 C25 C26 120.9(4)
C24 C25 H25 119.6
C26 C25 H25 119.6

loop_
_geom_bond_atom_site_label_1
_geom_bond_atom_site_label_2
_geom_bond_distance
C1 C2 1.320(6)
C1 C12 1.482(6)
C1 H1 0.9500
Br1 Fe 2.4096(8)
P1 C11 1.832(4)
P1 C31 1.851(5)
P1 C32 1.864(4)
P1 Fe 2.5209(13)
Br2 Fe 2.4038(8)
P2 C21 1.852(4)
P2 C42 1.861(5)
P2 C41 1.864(4)
P2 Fe 2.5232(14)
C2 C22 1.484(6)
C2 H2 0.9500
C11 C16 1.401(6)
C11 C12 1.402(6)
C12 C13 1.404(6)
C13 C14 1.380(6)
C13 H13 0.9500
C14 C15 1.377(7)
C14 H14 0.9500
C15 C16 1.386(6)
C15 H15 0.9500
C16 H16 0.9500
C21 C26 1.402(6)
C21 C22 1.420(6)
C22 C23 1.387(6)
C23 C24 1.393(7)
C23 H23 0.9500
C24 C25 1.374(7)
C24 H24 0.9500
C31 C34 1.525(6)
C31 C33 1.531(6)
C31 H31 1.0000
C32 C36 1.531(6)
C32 C35 1.535(6)
C32 H32 1.0000
C33 H33A 0.9800
C33 H33B 0.9800
C33 H33C 0.9800
C34 H34A 0.9800
C34 H34B 0.9800
C34 H34C 0.9800
C35 H35A 0.9800
C35 H35B 0.9800
C35 H35C 0.9800
C36 H36A 0.9800
C36 H36B 0.9800
C36 H36C 0.9800
C41 C43 1.534(6)
C41 C44 1.541(7)
C41 H41 1.0000
C42 C45 1.531(7)
C42 C46 1.542(6)
C42 H42 1.0000
C43 H43A 0.9800
C43 H43B 0.9800
C43 H43C 0.9800
C44 H44A 0.9800
C44 H44B 0.9800
C44 H44C 0.9800
C45 H45A 0.9800
C45 H45B 0.9800
C45 H45C 0.9800
C46 H46A 0.9800
C46 H46B 0.9800
C46 H46C 0.9800
C26 C25 1.382(6)
C26 H26 0.9500
C25 H25 0.9500
